data_2239058
loop_
_publ_author_name
'Golz, Christopher'
'Preut, Hans'
'Strohmann, Carsten'

_publ_section_title
;
 <i>rac</i>-2-Phenyl-1-[(2,4,6-triisopropylbenzene)sulfonyl]aziridine
;
_journal_coeditor_code FK2077
_journal_issue 2
_journal_name_full 'Acta Crystallographica Section E'
_journal_page_first o153
_journal_paper_doi 10.1107/S1600536814000257
_journal_volume 70
_journal_year 2014
_chemical_formula_iupac 'C23 H31 N O2 S'
_chemical_formula_moiety 'C23 H31 N O2 S'
_chemical_formula_sum 'C23 H31 N O2 S'
_chemical_formula_weight 385.55
_chemical_name_common N-Tris-2-phenylaziridine
_chemical_name_systematic
;
<i>rac</i>-2-Phenyl-1-[(2,4,6-triisopropylbenzene)sulfonyl]aziridine
;
_space_group_crystal_system triclinic
_space_group_IT_number 2
_space_group_name_Hall '-P 1'
_space_group_name_H-M_alt 'P -1'
_symmetry_space_group_name_Hall '-P 1'
_symmetry_space_group_name_H-M 'P -1'
_atom_sites_solution_hydrogens geom
_atom_sites_solution_primary direct
_atom_sites_solution_secondary difmap
_audit_creation_method SHELXL-2013
_cell_angle_alpha 75.280(4)
_cell_angle_beta 86.842(4)
_cell_angle_gamma 84.404(4)
_cell_formula_units_Z 2
_cell_length_a 6.3037(3)
_cell_length_b 9.6995(5)
_cell_length_c 18.6675(9)
_cell_measurement_reflns_used 5958
_cell_measurement_temperature 173(2)
_cell_measurement_theta_max 28.7650
_cell_measurement_theta_min 2.7080
_cell_volume 1098.11(10)
_computing_cell_refinement 'CrysAlis CCD (Oxford Diffraction, 2012)'
_computing_data_collection 'CrysAlis CCD (Oxford Diffraction, 2012)'
_computing_data_reduction 'CrysAlis RED (Oxford Diffraction, 2012)'
_computing_molecular_graphics 'SHELXTL (Sheldrick, 2008)'
_computing_publication_material 'publCIF (Westrip, 2010)'
_computing_structure_refinement 'SHELXL2013 (Sheldrick, 2008)'
_computing_structure_solution 'SHELXS97 (Sheldrick, 2008)'
_diffrn_ambient_temperature 173(2)
_diffrn_detector_area_resol_mean 16.0560
_diffrn_measured_fraction_theta_full 0.999
_diffrn_measured_fraction_theta_max 0.999
_diffrn_measurement_device_type 'Agilent Xcalibur Sapphire3'
_diffrn_measurement_method '\f and \w scans'
_diffrn_radiation_monochromator graphite
_diffrn_radiation_type MoK\a
_diffrn_radiation_wavelength 0.71073
_diffrn_reflns_av_R_equivalents 0.0445
_diffrn_reflns_limit_h_max 7
_diffrn_reflns_limit_h_min -7
_diffrn_reflns_limit_k_max 11
_diffrn_reflns_limit_k_min -11
_diffrn_reflns_limit_l_max 22
_diffrn_reflns_limit_l_min -22
_diffrn_reflns_number 17550
_diffrn_reflns_theta_full 25.242
_diffrn_reflns_theta_max 25.996
_diffrn_reflns_theta_min 2.257
_exptl_absorpt_coefficient_mu 0.164
_exptl_absorpt_correction_T_max 1.00000
_exptl_absorpt_correction_T_min 0.95174
_exptl_absorpt_correction_type multi-scan
_exptl_absorpt_process_details
;
(CrysAlis PRO; Oxford Diffraction, 2012)
;
_exptl_crystal_colour colourless
_exptl_crystal_density_diffrn 1.166
_exptl_crystal_description needle
_exptl_crystal_F_000 416
_exptl_crystal_size_max 0.31
_exptl_crystal_size_mid 0.05
_exptl_crystal_size_min 0.04
_refine_diff_density_max 0.344
_refine_diff_density_min -0.349
_refine_ls_extinction_method none
_refine_ls_goodness_of_fit_ref 1.058
_refine_ls_hydrogen_treatment constr
_refine_ls_matrix_type full
_refine_ls_number_constraints 0
_refine_ls_number_parameters 250
_refine_ls_number_reflns 4314
_refine_ls_number_restraints 0
_refine_ls_restrained_S_all 1.058
_refine_ls_R_factor_all 0.0518
_refine_ls_R_factor_gt 0.0417
_refine_ls_shift/su_max 0.001
_refine_ls_shift/su_mean 0.000
_refine_ls_structure_factor_coef Fsqd
_refine_ls_weighting_details 'w=1/[\s^2^(Fo^2^)+(0.0409P)^2^+0.5494P] where P=(Fo^2^+2Fc^2^)/3'
_refine_ls_weighting_scheme calc
_refine_ls_wR_factor_gt 0.1007
_refine_ls_wR_factor_ref 0.1072
_reflns_number_gt 3633
_reflns_number_total 4314
_reflns_threshold_expression I>2\s(I)
_cod_data_source_file fk2077sup1.cif
_cod_data_source_block I
_cod_database_code 2239058
_cod_database_fobs_code 2239058
_shelx_space_group_comment
;
The symmetry employed for this shelxl refinement is uniquely defined
by the following loop, which should always be used as a source of
symmetry information in preference to the above space-group names.
They are only intended as comments.
;
_shelxl_version_number 2.013

loop_
_space_group_symop_operation_xyz
'x, y, z'
'-x, -y, -z'

loop_
_atom_site_type_symbol
_atom_site_label
_atom_site_fract_x
_atom_site_fract_y
_atom_site_fract_z
_atom_site_U_iso_or_equiv
_atom_site_adp_type
_atom_site_calc_flag
_atom_site_occupancy
S S 0.05721(6) 0.42978(4) 0.83601(2) 0.02251(13) Uani d 1
N N 0.2890(2) 0.41306(14) 0.87676(7) 0.0216(3) Uani d 1
O O1 0.01403(19) 0.28743(12) 0.83621(7) 0.0304(3) Uani d 1
O O2 -0.10310(19) 0.51063(13) 0.87007(7) 0.0319(3) Uani d 1
C C1 0.3327(3) 0.52186(18) 0.91561(10) 0.0292(4) Uani d 1
H H1A 0.2270 0.6057 0.9118 0.035 Uiso calc 1
H H1B 0.4829 0.5424 0.9172 0.035 Uiso calc 1
C C2 0.2698(3) 0.38042(18) 0.95994(9) 0.0247(4) Uani d 1
H H2 0.1206 0.3805 0.9811 0.030 Uiso calc 1
C C3 0.4221(3) 0.26355(17) 1.00030(9) 0.0228(4) Uani d 1
C C4 0.6286(3) 0.24228(19) 0.97333(10) 0.0298(4) Uani d 1
H H4 0.6741 0.3024 0.9277 0.036 Uiso calc 1
C C5 0.7692(3) 0.1342(2) 1.01235(11) 0.0349(4) Uani d 1
H H5 0.9114 0.1220 0.9939 0.042 Uiso calc 1
C C6 0.7035(3) 0.0440(2) 1.07802(11) 0.0382(5) Uani d 1
H H6 0.7998 -0.0303 1.1047 0.046 Uiso calc 1
C C7 0.4971(4) 0.0628(2) 1.10443(11) 0.0419(5) Uani d 1
H H7 0.4508 0.0002 1.1492 0.050 Uiso calc 1
C C8 0.3560(3) 0.1726(2) 1.06619(10) 0.0322(4) Uani d 1
H H8 0.2144 0.1853 1.0851 0.039 Uiso calc 1
C C9 0.1211(3) 0.52378(17) 0.74302(9) 0.0205(3) Uani d 1
C C10 0.0207(3) 0.66079(17) 0.71038(9) 0.0238(4) Uani d 1
C C11 0.0609(3) 0.71662(18) 0.63479(9) 0.0282(4) Uani d 1
H H11 -0.0067 0.8077 0.6116 0.034 Uiso calc 1
C C12 0.1947(3) 0.64572(19) 0.59189(9) 0.0286(4) Uani d 1
C C13 0.2961(3) 0.51463(18) 0.62672(9) 0.0272(4) Uani d 1
H H13 0.3914 0.4663 0.5981 0.033 Uiso calc 1
C C14 0.2649(3) 0.45043(17) 0.70157(9) 0.0222(4) Uani d 1
C C15 -0.0578(5) 0.9059(2) 0.73340(15) 0.0609(7) Uani d 1
H H15A -0.0836 0.9553 0.6815 0.091 Uiso calc 1
H H15B 0.0946 0.9011 0.7426 0.091 Uiso calc 1
H H15C -0.1392 0.9585 0.7658 0.091 Uiso calc 1
C C16 -0.1279(3) 0.75541(18) 0.74931(10) 0.0309(4) Uani d 1
H H16 -0.1170 0.7129 0.8038 0.037 Uiso calc 1
C C17 -0.3564(4) 0.7547(3) 0.73040(19) 0.0728(9) Uani d 1
H H17A -0.3732 0.7958 0.6771 0.109 Uiso calc 1
H H17B -0.4484 0.8118 0.7581 0.109 Uiso calc 1
H H17C -0.3968 0.6562 0.7436 0.109 Uiso calc 1
C C18 0.3517(5) 0.8457(3) 0.49803(14) 0.0692(8) Uani d 1
H H18A 0.2633 0.9177 0.5174 0.104 Uiso calc 1
H H18B 0.3815 0.8837 0.4450 0.104 Uiso calc 1
H H18C 0.4862 0.8219 0.5241 0.104 Uiso calc 1
C C19 0.2340(3) 0.7118(2) 0.50981(10) 0.0397(5) Uani d 1
H H19 0.3278 0.6407 0.4894 0.048 Uiso calc 1
C C20 0.0285(4) 0.7429(3) 0.46754(13) 0.0653(7) Uani d 1
H H20A -0.0443 0.6551 0.4762 0.098 Uiso calc 1
H H20B 0.0615 0.7777 0.4144 0.098 Uiso calc 1
H H20C -0.0642 0.8160 0.4847 0.098 Uiso calc 1
C C21 0.6302(3) 0.3192(2) 0.71540(13) 0.0451(5) Uani d 1
H H21A 0.6587 0.3397 0.6618 0.068 Uiso calc 1
H H21B 0.7101 0.2292 0.7397 0.068 Uiso calc 1
H H21C 0.6746 0.3971 0.7342 0.068 Uiso calc 1
C C22 0.3917(3) 0.30635(18) 0.73179(10) 0.0258(4) Uani d 1
H H22 0.3678 0.2782 0.7868 0.031 Uiso calc 1
C C23 0.3133(4) 0.1912(2) 0.69989(12) 0.0403(5) Uani d 1
H H23A 0.1611 0.1835 0.7123 0.060 Uiso calc 1
H H23B 0.3933 0.0992 0.7209 0.060 Uiso calc 1
H H23C 0.3352 0.2168 0.6459 0.060 Uiso calc 1

loop_
_atom_site_aniso_label
_atom_site_aniso_U_11
_atom_site_aniso_U_22
_atom_site_aniso_U_33
_atom_site_aniso_U_12
_atom_site_aniso_U_13
_atom_site_aniso_U_23
S 0.0209(2) 0.0214(2) 0.0226(2) -0.00145(16) -0.00392(16) -0.00021(16)
N 0.0227(7) 0.0221(7) 0.0195(7) -0.0023(6) -0.0030(6) -0.0038(5)
O1 0.0315(7) 0.0229(6) 0.0347(7) -0.0073(5) -0.0106(5) 0.0006(5)
O2 0.0262(7) 0.0321(7) 0.0301(7) 0.0046(5) 0.0039(5) 0.0017(5)
C1 0.0376(10) 0.0233(9) 0.0285(9) -0.0014(8) -0.0108(8) -0.0080(7)
C2 0.0295(9) 0.0259(9) 0.0188(8) 0.0015(7) -0.0014(7) -0.0071(7)
C3 0.0278(9) 0.0220(8) 0.0205(8) -0.0016(7) -0.0050(7) -0.0080(7)
C4 0.0303(10) 0.0259(9) 0.0311(10) -0.0029(7) -0.0014(8) -0.0027(7)
C5 0.0295(10) 0.0320(10) 0.0425(11) 0.0035(8) -0.0042(8) -0.0094(8)
C6 0.0482(13) 0.0290(10) 0.0352(11) 0.0106(9) -0.0145(9) -0.0066(8)
C7 0.0572(14) 0.0366(11) 0.0245(10) 0.0046(10) -0.0016(9) 0.0027(8)
C8 0.0372(11) 0.0354(10) 0.0223(9) 0.0011(8) 0.0012(8) -0.0059(8)
C9 0.0227(8) 0.0200(8) 0.0189(8) -0.0029(6) -0.0058(6) -0.0038(6)
C10 0.0259(9) 0.0193(8) 0.0260(9) 0.0001(7) -0.0035(7) -0.0056(7)
C11 0.0333(10) 0.0205(8) 0.0265(9) 0.0056(7) -0.0045(7) -0.0003(7)
C12 0.0339(10) 0.0282(9) 0.0219(9) 0.0017(8) -0.0053(7) -0.0038(7)
C13 0.0293(9) 0.0276(9) 0.0253(9) 0.0053(7) -0.0040(7) -0.0097(7)
C14 0.0230(9) 0.0201(8) 0.0247(8) -0.0001(7) -0.0083(7) -0.0065(7)
C15 0.0812(19) 0.0319(12) 0.0736(17) -0.0089(12) 0.0258(14) -0.0251(12)
C16 0.0393(11) 0.0205(9) 0.0295(9) 0.0048(8) 0.0035(8) -0.0037(7)
C17 0.0355(13) 0.084(2) 0.117(3) 0.0111(13) -0.0003(14) -0.0659(19)
C18 0.087(2) 0.0712(18) 0.0413(14) -0.0245(15) 0.0178(13) 0.0033(12)
C19 0.0517(13) 0.0381(11) 0.0227(9) 0.0129(9) 0.0010(9) -0.0022(8)
C20 0.0744(18) 0.0837(19) 0.0292(12) 0.0079(15) -0.0155(12) -0.0012(12)
C21 0.0329(11) 0.0404(12) 0.0580(14) 0.0097(9) -0.0171(10) -0.0066(10)
C22 0.0306(9) 0.0219(9) 0.0253(9) 0.0054(7) -0.0095(7) -0.0073(7)
C23 0.0517(13) 0.0244(10) 0.0470(12) 0.0056(9) -0.0197(10) -0.0126(9)

loop_
_atom_type_symbol
_atom_type_description
_atom_type_scat_dispersion_real
_atom_type_scat_dispersion_imag
_atom_type_scat_source
C C 0.0033 0.0016 'International Tables Vol C Tables 4.2.6.8 and 6.1.1.4'
H H 0.0000 0.0000 'International Tables Vol C Tables 4.2.6.8 and 6.1.1.4'
N N 0.0061 0.0033 'International Tables Vol C Tables 4.2.6.8 and 6.1.1.4'
O O 0.0106 0.0060 'International Tables Vol C Tables 4.2.6.8 and 6.1.1.4'
S S 0.1246 0.1234 'International Tables Vol C Tables 4.2.6.8 and 6.1.1.4'

loop_
_geom_angle_atom_site_label_1
_geom_angle_atom_site_label_2
_geom_angle_atom_site_label_3
_geom_angle
O1 S O2 116.59(8)
O1 S N 105.66(7)
O2 S N 111.07(7)
O1 S C9 108.62(7)
O2 S C9 111.50(7)
N S C9 102.29(7)
C1 N C2 59.91(11)
C1 N S 118.58(11)
C2 N S 113.79(11)
N C1 C2 60.94(10)
N C1 H1A 117.7
C2 C1 H1A 117.7
N C1 H1B 117.7
C2 C1 H1B 117.7
H1A C1 H1B 114.8
C3 C2 C1 124.07(16)
C3 C2 N 115.58(13)
C1 C2 N 59.15(10)
C3 C2 H2 115.3
C1 C2 H2 115.3
N C2 H2 115.3
C4 C3 C8 119.08(16)
C4 C3 C2 121.46(15)
C8 C3 C2 119.45(16)
C5 C4 C3 120.59(17)
C5 C4 H4 119.7
C3 C4 H4 119.7
C6 C5 C4 120.28(18)
C6 C5 H5 119.9
C4 C5 H5 119.9
C7 C6 C5 119.43(18)
C7 C6 H6 120.3
C5 C6 H6 120.3
C6 C7 C8 120.63(18)
C6 C7 H7 119.7
C8 C7 H7 119.7
C3 C8 C7 119.96(18)
C3 C8 H8 120.0
C7 C8 H8 120.0
C14 C9 C10 121.29(15)
C14 C9 S 116.84(12)
C10 C9 S 121.69(12)
C11 C10 C9 117.04(15)
C11 C10 C16 116.07(14)
C9 C10 C16 126.88(15)
C12 C11 C10 123.22(15)
C12 C11 H11 118.4
C10 C11 H11 118.4
C13 C12 C11 117.74(16)
C13 C12 C19 121.16(16)
C11 C12 C19 121.07(16)
C12 C13 C14 123.04(16)
C12 C13 H13 118.5
C14 C13 H13 118.5
C13 C14 C9 117.56(15)
C13 C14 C22 116.53(15)
C9 C14 C22 125.91(15)
C16 C15 H15A 109.5
C16 C15 H15B 109.5
H15A C15 H15B 109.5
C16 C15 H15C 109.5
H15A C15 H15C 109.5
H15B C15 H15C 109.5
C17 C16 C15 112.2(2)
C17 C16 C10 111.28(16)
C15 C16 C10 111.45(16)
C17 C16 H16 107.2
C15 C16 H16 107.2
C10 C16 H16 107.2
C16 C17 H17A 109.5
C16 C17 H17B 109.5
H17A C17 H17B 109.5
C16 C17 H17C 109.5
H17A C17 H17C 109.5
H17B C17 H17C 109.5
C19 C18 H18A 109.5
C19 C18 H18B 109.5
H18A C18 H18B 109.5
C19 C18 H18C 109.5
H18A C18 H18C 109.5
H18B C18 H18C 109.5
C20 C19 C18 111.1(2)
C20 C19 C12 111.87(18)
C18 C19 C12 110.91(17)
C20 C19 H19 107.6
C18 C19 H19 107.6
C12 C19 H19 107.6
C19 C20 H20A 109.5
C19 C20 H20B 109.5
H20A C20 H20B 109.5
C19 C20 H20C 109.5
H20A C20 H20C 109.5
H20B C20 H20C 109.5
C22 C21 H21A 109.5
C22 C21 H21B 109.5
H21A C21 H21B 109.5
C22 C21 H21C 109.5
H21A C21 H21C 109.5
H21B C21 H21C 109.5
C23 C22 C21 111.22(16)
C23 C22 C14 110.57(14)
C21 C22 C14 110.51(15)
C23 C22 H22 108.1
C21 C22 H22 108.1
C14 C22 H22 108.1
C22 C23 H23A 109.5
C22 C23 H23B 109.5
H23A C23 H23B 109.5
C22 C23 H23C 109.5
H23A C23 H23C 109.5
H23B C23 H23C 109.5

loop_
_geom_bond_atom_site_label_1
_geom_bond_atom_site_label_2
_geom_bond_distance
S O1 1.4322(12)
S O2 1.4382(13)
S N 1.6597(14)
S C9 1.7880(16)
N C1 1.478(2)
N C2 1.504(2)
C1 C2 1.489(2)
C1 H1A 0.9900
C1 H1B 0.9900
C2 C3 1.486(2)
C2 H2 1.0000
C3 C4 1.385(2)
C3 C8 1.389(2)
C4 C5 1.384(3)
C4 H4 0.9500
C5 C6 1.382(3)
C5 H5 0.9500
C6 C7 1.378(3)
C6 H6 0.9500
C7 C8 1.390(3)
C7 H7 0.9500
C8 H8 0.9500
C9 C14 1.415(2)
C9 C10 1.416(2)
C10 C11 1.396(2)
C10 C16 1.531(2)
C11 C12 1.385(2)
C11 H11 0.9500
C12 C13 1.384(2)
C12 C19 1.520(2)
C13 C14 1.389(2)
C13 H13 0.9500
C14 C22 1.530(2)
C15 C16 1.518(3)
C15 H15A 0.9800
C15 H15B 0.9800
C15 H15C 0.9800
C16 C17 1.503(3)
C16 H16 1.0000
C17 H17A 0.9800
C17 H17B 0.9800
C17 H17C 0.9800
C18 C19 1.519(3)
C18 H18A 0.9800
C18 H18B 0.9800
C18 H18C 0.9800
C19 C20 1.519(3)
C19 H19 1.0000
C20 H20A 0.9800
C20 H20B 0.9800
C20 H20C 0.9800
C21 C22 1.528(3)
C21 H21A 0.9800
C21 H21B 0.9800
C21 H21C 0.9800
C22 C23 1.525(2)
C22 H22 1.0000
C23 H23A 0.9800
C23 H23B 0.9800
C23 H23C 0.9800
